data_4082449
loop_
_publ_author_name
'Xie, Hongyan'
'Mou, Zehuai'
'Liu, Bo'
'Li, Ping'
'Rong, Weifeng'
'Li, Shihui'
'Cui, Dongmei'

_publ_section_title
;
 Phosphinimino-amino Magnesium Complexes: Synthesis and Catalysis of
 Heteroselective ROP ofrac-Lactide
;
_journal_issue 3
_journal_name_full Organometallics
_journal_page_first 722
_journal_paper_doi 10.1021/om401056s
_journal_volume 33
_journal_year 2014
_chemical_formula_sum 'C48 H59 Mg N2 O P'
_chemical_formula_weight 735.25
_chemical_name_systematic
; 
 ? 
;
_space_group_IT_number 14
_symmetry_cell_setting monoclinic
_symmetry_space_group_name_Hall '-P 2ybc'
_symmetry_space_group_name_H-M 'P 1 21/c 1'
_atom_sites_solution_hydrogens geom
_atom_sites_solution_primary direct
_atom_sites_solution_secondary difmap
_audit_creation_method SHELXL-97
_cell_angle_alpha 90.00
_cell_angle_beta 104.000(2)
_cell_angle_gamma 90.00
_cell_formula_units_Z 4
_cell_length_a 10.8506(10)
_cell_length_b 22.030(2)
_cell_length_c 18.7823(18)
_cell_measurement_temperature 273(2)
_cell_volume 4356.3(7)
_computing_structure_refinement 'SHELXL-97 (Sheldrick, 1997)'
_computing_structure_solution 'SHELXS-97 (Sheldrick, 1990)'
_diffrn_ambient_temperature 273(2)
_diffrn_measured_fraction_theta_full 0.999
_diffrn_measured_fraction_theta_max 0.999
_diffrn_radiation_monochromator graphite
_diffrn_radiation_source 'fine-focus sealed tube'
_diffrn_radiation_type MoK\a
_diffrn_radiation_wavelength 0.71073
_diffrn_reflns_av_R_equivalents 0.0772
_diffrn_reflns_av_sigmaI/netI 0.0872
_diffrn_reflns_limit_h_max 12
_diffrn_reflns_limit_h_min -12
_diffrn_reflns_limit_k_max 22
_diffrn_reflns_limit_k_min -26
_diffrn_reflns_limit_l_max 19
_diffrn_reflns_limit_l_min -22
_diffrn_reflns_number 25416
_diffrn_reflns_theta_full 25.02
_diffrn_reflns_theta_max 25.02
_diffrn_reflns_theta_min 1.45
_exptl_absorpt_coefficient_mu 0.113
_exptl_absorpt_correction_T_max 0.9832
_exptl_absorpt_correction_T_min 0.9777
_exptl_absorpt_correction_type multi-scan
_exptl_crystal_density_diffrn 1.121
_exptl_crystal_density_method 'not measured'
_exptl_crystal_F_000 1584
_exptl_crystal_size_max 0.20
_exptl_crystal_size_mid 0.18
_exptl_crystal_size_min 0.15
_refine_diff_density_max 0.274
_refine_diff_density_min -0.239
_refine_diff_density_rms 0.052
_refine_ls_extinction_method none
_refine_ls_goodness_of_fit_ref 1.003
_refine_ls_hydrogen_treatment constr
_refine_ls_matrix_type full
_refine_ls_number_parameters 485
_refine_ls_number_reflns 7667
_refine_ls_number_restraints 0
_refine_ls_restrained_S_all 1.003
_refine_ls_R_factor_all 0.1107
_refine_ls_R_factor_gt 0.0593
_refine_ls_shift/su_max 0.000
_refine_ls_shift/su_mean 0.000
_refine_ls_structure_factor_coef Fsqd
_refine_ls_weighting_details 'calc w=1/[\s^2^(Fo^2^)+(0.0629P)^2^+0.3055P] where P=(Fo^2^+2Fc^2^)/3'
_refine_ls_weighting_scheme calc
_refine_ls_wR_factor_gt 0.1222
_refine_ls_wR_factor_ref 0.1437
_reflns_number_gt 4712
_reflns_number_total 7667
_reflns_threshold_expression >2sigma(I)
_cod_data_source_file om401056s_si_002.cif
_cod_data_source_block 4
_cod_depositor_comments
;
The following automatic conversions were performed:

'_symmetry_cell_setting' value 'Monoclinic' changed to 'monoclinic'
according to
/usr/data/users/saulius/automatic-downloads/current/ACS/lib/dictionaries/cif_core.dic
dictionary named 'cif_core.dic' version 2.4.2 from 2011-04-26.

Automatic conversion script
Id: cif_fix_values 2281 2013-09-26 08:29:07Z andrius 
;
_cod_original_cell_volume 4356.4(7)
_cod_original_sg_symbol_H-M P2(1)/c
_cod_database_code 4082449

loop_
_symmetry_equiv_pos_as_xyz
'x, y, z'
'-x, y+1/2, -z+1/2'
'-x, -y, -z'
'x, -y-1/2, z-1/2'

loop_
_atom_site_label
_atom_site_type_symbol
_atom_site_fract_x
_atom_site_fract_y
_atom_site_fract_z
_atom_site_U_iso_or_equiv
_atom_site_adp_type
_atom_site_occupancy
_atom_site_symmetry_multiplicity
_atom_site_calc_flag
_atom_site_refinement_flags
Mg1 Mg 0.44535(8) 0.21417(4) 0.33347(5) 0.0286(3) Uani 1 1 d .
N1 N 0.2806(2) 0.16494(10) 0.28847(12) 0.0272(6) Uani 1 1 d .
N2 N 0.3650(2) 0.29984(10) 0.32089(11) 0.0258(6) Uani 1 1 d .
P1 P 0.26197(7) 0.31270(3) 0.24562(4) 0.0263(2) Uani 1 1 d .
O1 O 0.53925(17) 0.20497(9) 0.24787(10) 0.0378(5) Uani 1 1 d .
C1 C 0.2427(3) 0.11146(14) 0.32054(14) 0.0309(7) Uani 1 1 d .
C2 C 0.3320(3) 0.06463(14) 0.34249(16) 0.0367(8) Uani 1 1 d .
C3 C 0.2983(4) 0.01371(15) 0.37748(17) 0.0511(10) Uani 1 1 d .
H3 H 0.3569 -0.0175 0.3914 0.061 Uiso 1 1 calc R
C4 C 0.1807(4) 0.00850(17) 0.39188(18) 0.0543(10) Uani 1 1 d .
H4 H 0.1597 -0.0258 0.4152 0.065 Uiso 1 1 calc R
C5 C 0.0947(4) 0.05442(16) 0.37144(17) 0.0462(9) Uani 1 1 d .
H5 H 0.0152 0.0509 0.3815 0.055 Uiso 1 1 calc R
C6 C 0.1225(3) 0.10620(14) 0.33623(15) 0.0339(7) Uani 1 1 d .
C7 C 0.2085(2) 0.18629(13) 0.22385(14) 0.0254(6) Uani 1 1 d .
C8 C 0.2108(2) 0.24563(13) 0.19948(14) 0.0261(7) Uani 1 1 d .
H8 H 0.1792 0.2503 0.1492 0.031 Uiso 1 1 calc R
C9 C 0.1291(3) 0.35781(13) 0.25806(15) 0.0291(7) Uani 1 1 d .
C10 C 0.0053(3) 0.33740(15) 0.23588(16) 0.0373(8) Uani 1 1 d .
H10 H -0.0107 0.2981 0.2178 0.045 Uiso 1 1 calc R
C11 C -0.0955(3) 0.37501(18) 0.24029(18) 0.0491(9) Uani 1 1 d .
H11 H -0.1785 0.3609 0.2253 0.059 Uiso 1 1 calc R
C12 C -0.0722(3) 0.43292(17) 0.26673(18) 0.0503(10) Uani 1 1 d .
H12 H -0.1397 0.4583 0.2687 0.060 Uiso 1 1 calc R
C13 C 0.0503(3) 0.45368(15) 0.29031(18) 0.0475(9) Uani 1 1 d .
H13 H 0.0655 0.4927 0.3091 0.057 Uiso 1 1 calc R
C14 C 0.1502(3) 0.41668(14) 0.28608(16) 0.0382(8) Uani 1 1 d .
H14 H 0.2330 0.4310 0.3021 0.046 Uiso 1 1 calc R
C15 C 0.3173(3) 0.35748(13) 0.17738(14) 0.0288(7) Uani 1 1 d .
C16 C 0.2441(3) 0.40106(15) 0.13356(16) 0.0411(8) Uani 1 1 d .
H16 H 0.1667 0.4125 0.1424 0.049 Uiso 1 1 calc R
C17 C 0.2853(3) 0.42787(16) 0.07631(18) 0.0520(10) Uani 1 1 d .
H17 H 0.2346 0.4567 0.0468 0.062 Uiso 1 1 calc R
C18 C 0.3989(3) 0.41230(17) 0.06329(18) 0.0495(9) Uani 1 1 d .
H18 H 0.4258 0.4303 0.0249 0.059 Uiso 1 1 calc R
C19 C 0.4743(3) 0.36965(16) 0.10705(17) 0.0439(9) Uani 1 1 d .
H19 H 0.5525 0.3592 0.0986 0.053 Uiso 1 1 calc R
C20 C 0.4332(3) 0.34256(14) 0.16348(16) 0.0369(8) Uani 1 1 d .
H20 H 0.4844 0.3137 0.1927 0.044 Uiso 1 1 calc R
C21 C 0.3818(3) 0.33960(13) 0.38381(14) 0.0281(7) Uani 1 1 d .
C22 C 0.3008(3) 0.33326(14) 0.43222(15) 0.0358(8) Uani 1 1 d .
C23 C 0.3203(4) 0.37207(16) 0.49218(17) 0.0510(10) Uani 1 1 d .
H23 H 0.2669 0.3691 0.5240 0.061 Uiso 1 1 calc R
C24 C 0.4154(4) 0.41458(17) 0.50613(19) 0.0631(11) Uani 1 1 d .
H24 H 0.4251 0.4404 0.5463 0.076 Uiso 1 1 calc R
C25 C 0.4964(4) 0.41873(15) 0.46007(17) 0.0542(10) Uani 1 1 d .
H25 H 0.5619 0.4470 0.4701 0.065 Uiso 1 1 calc R
C26 C 0.4819(3) 0.38137(14) 0.39881(15) 0.0364(8) Uani 1 1 d .
C27 C 0.5783(3) 0.20216(15) 0.43665(16) 0.0404(8) Uani 1 1 d .
H27A H 0.5812 0.2406 0.4621 0.048 Uiso 1 1 calc R
H27B H 0.5396 0.1733 0.4637 0.048 Uiso 1 1 calc R
C28 C 0.7151(3) 0.18216(17) 0.44734(18) 0.0523(10) Uani 1 1 d .
H28A H 0.7153 0.1443 0.4209 0.063 Uiso 1 1 calc R
H28B H 0.7581 0.2121 0.4241 0.063 Uiso 1 1 calc R
C29 C 0.7931(3) 0.1729(2) 0.52406(19) 0.0674(12) Uani 1 1 d .
H29A H 0.7535 0.1414 0.5470 0.081 Uiso 1 1 calc R
H29B H 0.7916 0.2101 0.5515 0.081 Uiso 1 1 calc R
C30 C 0.9300(3) 0.1554(2) 0.5302(2) 0.0841(15) Uani 1 1 d .
H30A H 0.9331 0.1201 0.5007 0.126 Uiso 1 1 calc R
H30B H 0.9705 0.1467 0.5805 0.126 Uiso 1 1 calc R
H30C H 0.9733 0.1884 0.5132 0.126 Uiso 1 1 calc R
C31 C 0.6732(3) 0.2169(2) 0.26106(19) 0.0600(11) Uani 1 1 d .
H31A H 0.7215 0.1848 0.2904 0.072 Uiso 1 1 calc R
H31B H 0.6941 0.2551 0.2869 0.072 Uiso 1 1 calc R
C32 C 0.7025(3) 0.2198(2) 0.1877(2) 0.0766(14) Uani 1 1 d .
H32A H 0.7014 0.2615 0.1710 0.092 Uiso 1 1 calc R
H32B H 0.7856 0.2026 0.1897 0.092 Uiso 1 1 calc R
C33 C 0.6037(4) 0.1846(2) 0.1389(2) 0.1019(18) Uani 1 1 d .
H33A H 0.6353 0.1446 0.1312 0.122 Uiso 1 1 calc R
H33B H 0.5766 0.2047 0.0918 0.122 Uiso 1 1 calc R
C34 C 0.4963(3) 0.17960(17) 0.17419(17) 0.0477(9) Uani 1 1 d .
H34A H 0.4236 0.2020 0.1463 0.057 Uiso 1 1 calc R
H34B H 0.4719 0.1374 0.1768 0.057 Uiso 1 1 calc R
C35 C 0.0224(3) 0.15506(16) 0.31743(17) 0.0459(9) Uani 1 1 d .
H35A H 0.0624 0.1934 0.3136 0.069 Uiso 1 1 calc R
H35B H -0.0231 0.1573 0.3553 0.069 Uiso 1 1 calc R
H35C H -0.0356 0.1456 0.2715 0.069 Uiso 1 1 calc R
C36 C 0.4617(3) 0.06767(15) 0.32733(18) 0.0501(9) Uani 1 1 d .
H36A H 0.5110 0.0986 0.3574 0.075 Uiso 1 1 calc R
H36B H 0.4536 0.0772 0.2765 0.075 Uiso 1 1 calc R
H36C H 0.5034 0.0292 0.3384 0.075 Uiso 1 1 calc R
C37 C 0.1278(3) 0.14280(13) 0.17007(14) 0.0269(7) Uani 1 1 d .
C38 C 0.0066(3) 0.15949(15) 0.13089(15) 0.0343(7) Uani 1 1 d .
H38 H -0.0253 0.1975 0.1386 0.041 Uiso 1 1 calc R
C39 C -0.0669(3) 0.12038(17) 0.08073(16) 0.0441(9) Uani 1 1 d .
H39 H -0.1483 0.1318 0.0556 0.053 Uiso 1 1 calc R
C40 C -0.0200(3) 0.06450(16) 0.06775(17) 0.0465(9) Uani 1 1 d .
H40 H -0.0698 0.0381 0.0341 0.056 Uiso 1 1 calc R
C41 C 0.1007(3) 0.04775(15) 0.10474(16) 0.0413(8) Uani 1 1 d .
H41 H 0.1333 0.0104 0.0951 0.050 Uiso 1 1 calc R
C42 C 0.1739(3) 0.08640(14) 0.15636(15) 0.0325(7) Uani 1 1 d .
H42 H 0.2546 0.0744 0.1820 0.039 Uiso 1 1 calc R
C43 C 0.2003(3) 0.28456(15) 0.42309(16) 0.0369(8) Uani 1 1 d .
H43 H 0.1867 0.2686 0.3731 0.044 Uiso 1 1 calc R
C44 C 0.2463(3) 0.23220(15) 0.47569(18) 0.0479(9) Uani 1 1 d .
H44A H 0.3241 0.2164 0.4674 0.072 Uiso 1 1 calc R
H44B H 0.1831 0.2008 0.4675 0.072 Uiso 1 1 calc R
H44C H 0.2606 0.2464 0.5253 0.072 Uiso 1 1 calc R
C45 C 0.0724(3) 0.30836(18) 0.43230(19) 0.0597(11) Uani 1 1 d .
H45A H 0.0804 0.3201 0.4824 0.090 Uiso 1 1 calc R
H45B H 0.0095 0.2771 0.4193 0.090 Uiso 1 1 calc R
H45C H 0.0472 0.3429 0.4010 0.090 Uiso 1 1 calc R
C46 C 0.5752(3) 0.38660(15) 0.35063(16) 0.0400(8) Uani 1 1 d .
H46 H 0.5529 0.3554 0.3125 0.048 Uiso 1 1 calc R
C47 C 0.7120(3) 0.37418(18) 0.3944(2) 0.0652(11) Uani 1 1 d .
H47A H 0.7383 0.4054 0.4305 0.098 Uiso 1 1 calc R
H47B H 0.7676 0.3739 0.3616 0.098 Uiso 1 1 calc R
H47C H 0.7157 0.3355 0.4183 0.098 Uiso 1 1 calc R
C48 C 0.5665(3) 0.44833(16) 0.31199(19) 0.0588(10) Uani 1 1 d .
H48A H 0.4806 0.4552 0.2847 0.088 Uiso 1 1 calc R
H48B H 0.6219 0.4486 0.2791 0.088 Uiso 1 1 calc R
H48C H 0.5914 0.4798 0.3479 0.088 Uiso 1 1 calc R

loop_
_atom_site_aniso_label
_atom_site_aniso_U_11
_atom_site_aniso_U_22
_atom_site_aniso_U_33
_atom_site_aniso_U_23
_atom_site_aniso_U_13
_atom_site_aniso_U_12
Mg1 0.0275(5) 0.0332(6) 0.0244(5) -0.0014(4) 0.0046(4) 0.0024(4)
N1 0.0299(13) 0.0272(14) 0.0245(13) 0.0011(11) 0.0066(11) 0.0023(11)
N2 0.0298(13) 0.0301(15) 0.0171(12) -0.0019(10) 0.0050(10) -0.0004(11)
P1 0.0292(4) 0.0295(5) 0.0200(4) 0.0002(3) 0.0057(3) 0.0012(3)
O1 0.0294(11) 0.0546(15) 0.0300(11) -0.0044(10) 0.0084(9) 0.0015(10)
C1 0.0391(18) 0.0311(19) 0.0186(15) -0.0024(13) -0.0004(13) -0.0017(15)
C2 0.047(2) 0.0281(19) 0.0288(17) -0.0057(14) -0.0038(15) 0.0014(15)
C3 0.080(3) 0.030(2) 0.033(2) -0.0005(16) -0.0071(19) 0.0028(19)
C4 0.088(3) 0.041(2) 0.033(2) 0.0022(17) 0.013(2) -0.015(2)
C5 0.064(2) 0.044(2) 0.0322(18) -0.0025(17) 0.0146(17) -0.0151(19)
C6 0.0439(19) 0.037(2) 0.0195(15) 0.0004(14) 0.0059(14) -0.0062(15)
C7 0.0249(15) 0.0337(18) 0.0197(15) -0.0033(14) 0.0094(12) 0.0012(13)
C8 0.0311(16) 0.0305(18) 0.0159(14) -0.0022(13) 0.0040(12) -0.0023(13)
C9 0.0352(17) 0.0312(19) 0.0212(15) 0.0039(13) 0.0072(13) 0.0036(14)
C10 0.0345(18) 0.045(2) 0.0332(18) -0.0005(15) 0.0093(14) 0.0043(16)
C11 0.0358(19) 0.067(3) 0.046(2) -0.0022(19) 0.0123(16) 0.0087(18)
C12 0.051(2) 0.057(3) 0.045(2) 0.0043(19) 0.0164(18) 0.0260(19)
C13 0.059(2) 0.039(2) 0.047(2) -0.0020(17) 0.0164(18) 0.0153(18)
C14 0.0424(19) 0.035(2) 0.0375(19) -0.0001(15) 0.0105(15) 0.0082(16)
C15 0.0347(17) 0.0318(18) 0.0186(15) -0.0004(13) 0.0039(13) -0.0052(14)
C16 0.0419(19) 0.047(2) 0.0339(18) 0.0069(16) 0.0075(15) -0.0020(16)
C17 0.061(2) 0.057(3) 0.035(2) 0.0211(18) 0.0061(18) -0.0026(19)
C18 0.065(2) 0.058(2) 0.0281(18) 0.0057(18) 0.0147(17) -0.019(2)
C19 0.047(2) 0.055(2) 0.0358(19) -0.0055(17) 0.0217(16) -0.0094(18)
C20 0.0439(19) 0.039(2) 0.0293(17) -0.0003(15) 0.0123(15) -0.0039(15)
C21 0.0369(17) 0.0257(17) 0.0203(15) -0.0004(13) 0.0040(13) 0.0040(14)
C22 0.050(2) 0.036(2) 0.0220(16) -0.0004(14) 0.0094(14) 0.0123(16)
C23 0.086(3) 0.046(2) 0.0284(19) -0.0027(17) 0.0279(19) 0.007(2)
C24 0.117(3) 0.042(2) 0.030(2) -0.0098(18) 0.018(2) -0.007(2)
C25 0.092(3) 0.038(2) 0.0294(19) -0.0034(16) 0.0072(19) -0.016(2)
C26 0.055(2) 0.0284(18) 0.0218(16) 0.0016(14) 0.0022(15) -0.0039(15)
C27 0.0376(18) 0.050(2) 0.0307(17) 0.0023(16) 0.0034(14) 0.0063(16)
C28 0.044(2) 0.067(3) 0.040(2) 0.0021(19) -0.0007(16) 0.0083(18)
C29 0.046(2) 0.109(4) 0.043(2) 0.011(2) 0.0043(18) 0.021(2)
C30 0.049(2) 0.147(4) 0.054(3) 0.026(3) 0.007(2) 0.016(3)
C31 0.0327(19) 0.104(3) 0.044(2) -0.003(2) 0.0113(16) -0.002(2)
C32 0.046(2) 0.137(4) 0.050(2) 0.004(3) 0.019(2) -0.002(3)
C33 0.082(3) 0.169(5) 0.073(3) -0.055(3) 0.054(3) -0.045(3)
C34 0.052(2) 0.062(2) 0.0321(19) -0.0150(17) 0.0160(16) -0.0042(18)
C35 0.0425(19) 0.061(2) 0.0375(19) 0.0024(18) 0.0167(16) -0.0042(18)
C36 0.050(2) 0.038(2) 0.052(2) -0.0051(17) -0.0054(17) 0.0149(17)
C37 0.0307(16) 0.0326(18) 0.0189(15) 0.0019(13) 0.0088(13) -0.0028(14)
C38 0.0324(17) 0.043(2) 0.0276(17) -0.0026(15) 0.0078(14) 0.0001(15)
C39 0.0358(19) 0.064(3) 0.0296(18) -0.0038(17) 0.0026(15) -0.0087(17)
C40 0.054(2) 0.054(2) 0.0287(18) -0.0109(17) 0.0047(16) -0.0171(19)
C41 0.058(2) 0.035(2) 0.0316(18) -0.0062(15) 0.0124(16) -0.0047(17)
C42 0.0378(17) 0.0330(19) 0.0270(16) -0.0011(14) 0.0083(14) -0.0002(15)
C43 0.0393(18) 0.049(2) 0.0270(17) 0.0045(15) 0.0165(14) 0.0062(16)
C44 0.051(2) 0.051(2) 0.043(2) 0.0111(17) 0.0131(17) 0.0007(18)
C45 0.061(2) 0.075(3) 0.052(2) 0.012(2) 0.030(2) 0.019(2)
C46 0.045(2) 0.042(2) 0.0293(17) 0.0016(15) 0.0014(15) -0.0158(16)
C47 0.056(2) 0.077(3) 0.055(2) 0.014(2) -0.0012(19) -0.017(2)
C48 0.068(3) 0.059(3) 0.047(2) 0.0124(19) 0.0108(19) -0.014(2)

loop_
_atom_type_symbol
_atom_type_description
_atom_type_scat_dispersion_real
_atom_type_scat_dispersion_imag
_atom_type_scat_source
C C 0.0033 0.0016 'International Tables Vol C Tables 4.2.6.8 and 6.1.1.4'
H H 0.0000 0.0000 'International Tables Vol C Tables 4.2.6.8 and 6.1.1.4'
N N 0.0061 0.0033 'International Tables Vol C Tables 4.2.6.8 and 6.1.1.4'
O O 0.0106 0.0060 'International Tables Vol C Tables 4.2.6.8 and 6.1.1.4'
Mg Mg 0.0486 0.0363 'International Tables Vol C Tables 4.2.6.8 and 6.1.1.4'
P P 0.1023 0.0942 'International Tables Vol C Tables 4.2.6.8 and 6.1.1.4'

loop_
_geom_angle_atom_site_label_1
_geom_angle_atom_site_label_2
_geom_angle_atom_site_label_3
_geom_angle
N2 Mg1 N1 97.58(9)
N2 Mg1 O1 105.56(9)
N1 Mg1 O1 99.53(9)
N2 Mg1 C27 112.99(11)
N1 Mg1 C27 128.90(12)
O1 Mg1 C27 109.58(10)
C7 N1 C1 120.0(2)
C7 N1 Mg1 115.68(18)
C1 N1 Mg1 124.30(17)
C21 N2 P1 122.50(18)
C21 N2 Mg1 119.52(17)
P1 N2 Mg1 116.57(12)
N2 P1 C8 111.16(13)
N2 P1 C9 112.99(12)
C8 P1 C9 111.30(13)
N2 P1 C15 115.89(12)
C8 P1 C15 103.22(13)
C9 P1 C15 101.57(13)
C31 O1 C34 108.1(2)
C31 O1 Mg1 120.33(18)
C34 O1 Mg1 131.02(17)
C2 C1 C6 119.0(3)
C2 C1 N1 118.7(3)
C6 C1 N1 122.1(3)
C3 C2 C1 119.2(3)
C3 C2 C36 119.3(3)
C1 C2 C36 121.5(3)
C4 C3 C2 121.6(3)
C5 C4 C3 119.1(3)
C4 C5 C6 122.0(3)
C5 C6 C1 119.0(3)
C5 C6 C35 118.1(3)
C1 C6 C35 122.8(3)
N1 C7 C8 124.6(3)
N1 C7 C37 119.6(2)
C8 C7 C37 115.6(2)
C7 C8 P1 131.8(2)
C10 C9 C14 118.3(3)
C10 C9 P1 121.9(2)
C14 C9 P1 119.6(2)
C9 C10 C11 120.6(3)
C12 C11 C10 119.8(3)
C11 C12 C13 120.4(3)
C12 C13 C14 120.0(3)
C13 C14 C9 120.8(3)
C16 C15 C20 118.0(3)
C16 C15 P1 123.6(2)
C20 C15 P1 118.1(2)
C15 C16 C17 120.6(3)
C18 C17 C16 120.5(3)
C17 C18 C19 119.9(3)
C18 C19 C20 119.8(3)
C19 C20 C15 121.2(3)
C26 C21 C22 120.5(3)
C26 C21 N2 120.1(2)
C22 C21 N2 119.3(2)
C23 C22 C21 117.6(3)
C23 C22 C43 119.6(3)
C21 C22 C43 122.7(3)
C24 C23 C22 122.4(3)
C23 C24 C25 119.4(3)
C24 C25 C26 121.2(3)
C25 C26 C21 118.8(3)
C25 C26 C46 119.4(3)
C21 C26 C46 121.8(3)
C28 C27 Mg1 125.6(2)
C29 C28 C27 118.3(3)
C28 C29 C30 115.1(3)
O1 C31 C32 106.4(3)
C33 C32 C31 105.7(3)
C32 C33 C34 107.4(3)
O1 C34 C33 106.9(3)
C42 C37 C38 118.4(3)
C42 C37 C7 121.1(2)
C38 C37 C7 120.5(3)
C39 C38 C37 120.8(3)
C40 C39 C38 120.2(3)
C39 C40 C41 119.8(3)
C40 C41 C42 120.1(3)
C37 C42 C41 120.6(3)
C22 C43 C44 110.5(2)
C22 C43 C45 113.2(3)
C44 C43 C45 110.5(3)
C26 C46 C48 112.1(3)
C26 C46 C47 111.4(3)
C48 C46 C47 110.6(3)

loop_
_geom_bond_atom_site_label_1
_geom_bond_atom_site_label_2
_geom_bond_distance
Mg1 N2 2.069(2)
Mg1 N1 2.087(2)
Mg1 O1 2.111(2)
Mg1 C27 2.134(3)
N1 C7 1.359(3)
N1 C1 1.428(4)
N2 C21 1.447(3)
N2 P1 1.601(2)
P1 C8 1.735(3)
P1 C9 1.812(3)
P1 C15 1.830(3)
O1 C31 1.438(3)
O1 C34 1.460(3)
C1 C2 1.407(4)
C1 C6 1.410(4)
C2 C3 1.393(4)
C2 C36 1.503(4)
C3 C4 1.372(5)
C4 C5 1.367(5)
C5 C6 1.388(4)
C6 C35 1.509(4)
C7 C8 1.387(4)
C7 C37 1.509(4)
C9 C10 1.381(4)
C9 C14 1.397(4)
C10 C11 1.391(4)
C11 C12 1.370(5)
C12 C13 1.373(5)
C13 C14 1.375(4)
C15 C16 1.383(4)
C15 C20 1.385(4)
C16 C17 1.392(4)
C17 C18 1.357(4)
C18 C19 1.379(4)
C19 C20 1.381(4)
C21 C26 1.399(4)
C21 C22 1.416(4)
C22 C23 1.389(4)
C22 C43 1.510(4)
C23 C24 1.371(5)
C24 C25 1.377(5)
C25 C26 1.392(4)
C26 C46 1.516(4)
C27 C28 1.515(4)
C28 C29 1.498(4)
C29 C30 1.511(4)
C31 C32 1.489(5)
C32 C33 1.455(5)
C33 C34 1.477(4)
C37 C42 1.386(4)
C37 C38 1.392(4)
C38 C39 1.379(4)
C39 C40 1.376(4)
C40 C41 1.377(4)
C41 C42 1.387(4)
C43 C44 1.522(4)
C43 C45 1.532(4)
C46 C48 1.534(4)
C46 C47 1.538(4)
